data_4107204
loop_
_publ_author_name
'Yasuhide Inokuma'
'Nodoka Kojima'
'Tatsuhiko Arai'
'Makoto Fujita'

_publ_contact_author 'Makoto Fujita'
_publ_contact_author_email mfujita@appchem.t.u-tokyo.ac.jp
_publ_section_title
;
 Bimolecular Reaction via the Successive Introduction of Two Substrates
 into the Crystals of Networked Molecular Cages
;
_journal_name_full 'Journal of the American Chemical Society'
_journal_page_first 19691
_journal_page_last 19693
_journal_paper_doi 10.1021/ja209290t
_journal_volume 133
_journal_year 2011
_chemical_formula_moiety 'C58.65 H45.93 Co N12.72 O2.72 S2'
_chemical_formula_sum 'C58.65 H45.93 Co N12.72 O2.72 S2'
_chemical_formula_weight 1095.49
_chemical_name_systematic
; 
 ? 
;
_space_group_IT_number 228
_symmetry_cell_setting cubic
_symmetry_space_group_name_Hall '-F 4ud 2vw 3'
_symmetry_space_group_name_H-M 'F d -3 c :2'
_atom_sites_solution_hydrogens geom
_atom_sites_solution_primary direct
_atom_sites_solution_secondary difmap
_audit_creation_method SHELXL-97
_cell_angle_alpha 90.00
_cell_angle_beta 90.00
_cell_angle_gamma 90.00
_cell_formula_units_Z 192
_cell_length_a 74.992(3)
_cell_length_b 74.992(3)
_cell_length_c 74.992(3)
_cell_measurement_reflns_used 9289
_cell_measurement_temperature 90(2)
_cell_measurement_theta_max 23.43
_cell_measurement_theta_min 2.17
_cell_volume 421740(3)
_computing_cell_refinement 'Bruker SAINT'
_computing_data_collection 'Bruker APEX2'
_computing_data_reduction 'Bruker SAINT'
_computing_molecular_graphics 'Bruker SHELXTL'
_computing_publication_material 'Bruker SHELXTL'
_computing_structure_refinement 'SHELXL-97 (Sheldrick, 1997)'
_computing_structure_solution 'SHELXS-97 (Sheldrick, 1990)'
_diffrn_ambient_temperature 90(2)
_diffrn_measured_fraction_theta_full 0.999
_diffrn_measured_fraction_theta_max 0.999
_diffrn_measurement_device_type 'CCD area detector'
_diffrn_measurement_method 'phi and omega scans'
_diffrn_radiation_monochromator graphite
_diffrn_radiation_source 'fine-focus sealed tube'
_diffrn_radiation_type MoK\a
_diffrn_radiation_wavelength 0.71073
_diffrn_reflns_av_R_equivalents 0.1731
_diffrn_reflns_av_sigmaI/netI 0.0312
_diffrn_reflns_limit_h_max 88
_diffrn_reflns_limit_h_min -89
_diffrn_reflns_limit_k_max 89
_diffrn_reflns_limit_k_min -89
_diffrn_reflns_limit_l_max 82
_diffrn_reflns_limit_l_min -89
_diffrn_reflns_number 769003
_diffrn_reflns_theta_full 25.00
_diffrn_reflns_theta_max 25.00
_diffrn_reflns_theta_min 1.33
_exptl_absorpt_coefficient_mu 0.278
_exptl_absorpt_correction_T_max 0.9089
_exptl_absorpt_correction_T_min 0.8826
_exptl_absorpt_correction_type empirical
_exptl_absorpt_process_details SADABS
_exptl_crystal_colour red
_exptl_crystal_density_diffrn 0.828
_exptl_crystal_description prism
_exptl_crystal_F_000 108988
_exptl_crystal_size_max 0.46
_exptl_crystal_size_mid 0.38
_exptl_crystal_size_min 0.35
_refine_diff_density_max 1.734
_refine_diff_density_min -0.772
_refine_diff_density_rms 0.198
_refine_ls_extinction_method none
_refine_ls_goodness_of_fit_ref 2.894
_refine_ls_hydrogen_treatment constr
_refine_ls_matrix_type full
_refine_ls_number_parameters 723
_refine_ls_number_reflns 15484
_refine_ls_number_restraints 119
_refine_ls_restrained_S_all 2.910
_refine_ls_R_factor_all 0.1747
_refine_ls_R_factor_gt 0.1581
_refine_ls_shift/su_max 0.000
_refine_ls_shift/su_mean 0.000
_refine_ls_structure_factor_coef Fsqd
_refine_ls_weighting_details 'calc w=1/[\s^2^(Fo^2^)+(0.1000P)^2^+0.0000P] where P=(Fo^2^+2Fc^2^)/3'
_refine_ls_weighting_scheme calc
_refine_ls_wR_factor_gt 0.3892
_refine_ls_wR_factor_ref 0.3986
_reflns_number_gt 13281
_reflns_number_total 15484
_reflns_threshold_expression >2sigma(I)
_cod_data_source_file ja209290t_si_002.cif
_cod_data_source_block fd3c
_cod_original_cell_volume 421737(28)
_cod_original_sg_symbol_H-M 'F d -3 c'
_cod_database_code 4107204

loop_
_symmetry_equiv_pos_as_xyz
'x, y, z'
'x, z+1/2, y'
'y+1/4, -z, x+1/4'
'y+1/4, x+1/4, -z+1/2'
'x+1/4, -z, y+3/4'
'-z, y+1/4, x+3/4'
'z+1/4, x+1/4, -y'
'y+1/4, z+1/4, -x'
'z+3/4, y+1/4, -x'
'-z+1/4, x, -y+1/4'
'x+1/4, z+3/4, -y'
'y, -z+1/4, -x+1/4'
'x+1/2, -z+1/4, -y+1/4'
'-z+1/4, y+1/2, -x+1/4'
'x+1/4, -y, z+1/4'
'y+1/4, -x, z+3/4'
'x, -y+1/4, -z+1/4'
'y+1/2, -x+1/4, -z+1/4'
'-y, -z, -x'
'-x+1/4, -y+1/4, z'
'-y+1/2, -x, -z'
'-z, -x, -y'
'-z, -y, -x+1/2'
'z, -x+1/4, -y+1/4'
'x, y+1/2, z+1/2'
'x, z+1, y+1/2'
'y+1/4, -z+1/2, x+3/4'
'y+1/4, x+3/4, -z+1'
'x+1/4, -z+1/2, y+5/4'
'-z, y+3/4, x+5/4'
'z+1/4, x+3/4, -y+1/2'
'y+1/4, z+3/4, -x+1/2'
'z+3/4, y+3/4, -x+1/2'
'-z+1/4, x+1/2, -y+3/4'
'x+1/4, z+5/4, -y+1/2'
'y, -z+3/4, -x+3/4'
'x+1/2, -z+3/4, -y+3/4'
'-z+1/4, y+1, -x+3/4'
'x+1/4, -y+1/2, z+3/4'
'y+1/4, -x+1/2, z+5/4'
'x, -y+3/4, -z+3/4'
'y+1/2, -x+3/4, -z+3/4'
'-y, -z+1/2, -x+1/2'
'-x+1/4, -y+3/4, z+1/2'
'-y+1/2, -x+1/2, -z+1/2'
'-z, -x+1/2, -y+1/2'
'-z, -y+1/2, -x+1'
'z, -x+3/4, -y+3/4'
'x+1/2, y, z+1/2'
'x+1/2, z+1/2, y+1/2'
'y+3/4, -z, x+3/4'
'y+3/4, x+1/4, -z+1'
'x+3/4, -z, y+5/4'
'-z+1/2, y+1/4, x+5/4'
'z+3/4, x+1/4, -y+1/2'
'y+3/4, z+1/4, -x+1/2'
'z+5/4, y+1/4, -x+1/2'
'-z+3/4, x, -y+3/4'
'x+3/4, z+3/4, -y+1/2'
'y+1/2, -z+1/4, -x+3/4'
'x+1, -z+1/4, -y+3/4'
'-z+3/4, y+1/2, -x+3/4'
'x+3/4, -y, z+3/4'
'y+3/4, -x, z+5/4'
'x+1/2, -y+1/4, -z+3/4'
'y+1, -x+1/4, -z+3/4'
'-y+1/2, -z, -x+1/2'
'-x+3/4, -y+1/4, z+1/2'
'-y+1, -x, -z+1/2'
'-z+1/2, -x, -y+1/2'
'-z+1/2, -y, -x+1'
'z+1/2, -x+1/4, -y+3/4'
'x+1/2, y+1/2, z'
'x+1/2, z+1, y'
'y+3/4, -z+1/2, x+1/4'
'y+3/4, x+3/4, -z+1/2'
'x+3/4, -z+1/2, y+3/4'
'-z+1/2, y+3/4, x+3/4'
'z+3/4, x+3/4, -y'
'y+3/4, z+3/4, -x'
'z+5/4, y+3/4, -x'
'-z+3/4, x+1/2, -y+1/4'
'x+3/4, z+5/4, -y'
'y+1/2, -z+3/4, -x+1/4'
'x+1, -z+3/4, -y+1/4'
'-z+3/4, y+1, -x+1/4'
'x+3/4, -y+1/2, z+1/4'
'y+3/4, -x+1/2, z+3/4'
'x+1/2, -y+3/4, -z+1/4'
'y+1, -x+3/4, -z+1/4'
'-y+1/2, -z+1/2, -x'
'-x+3/4, -y+3/4, z'
'-y+1, -x+1/2, -z'
'-z+1/2, -x+1/2, -y'
'-z+1/2, -y+1/2, -x+1/2'
'z+1/2, -x+3/4, -y+1/4'
'-x, -y, -z'
'-x, -z-1/2, -y'
'-y-1/4, z, -x-1/4'
'-y-1/4, -x-1/4, z-1/2'
'-x-1/4, z, -y-3/4'
'z, -y-1/4, -x-3/4'
'-z-1/4, -x-1/4, y'
'-y-1/4, -z-1/4, x'
'-z-3/4, -y-1/4, x'
'z-1/4, -x, y-1/4'
'-x-1/4, -z-3/4, y'
'-y, z-1/4, x-1/4'
'-x-1/2, z-1/4, y-1/4'
'z-1/4, -y-1/2, x-1/4'
'-x-1/4, y, -z-1/4'
'-y-1/4, x, -z-3/4'
'-x, y-1/4, z-1/4'
'-y-1/2, x-1/4, z-1/4'
'y, z, x'
'x-1/4, y-1/4, -z'
'y-1/2, x, z'
'z, x, y'
'z, y, x-1/2'
'-z, x-1/4, y-1/4'
'-x, -y+1/2, -z+1/2'
'-x, -z, -y+1/2'
'-y-1/4, z+1/2, -x+1/4'
'-y-1/4, -x+1/4, z'
'-x-1/4, z+1/2, -y-1/4'
'z, -y+1/4, -x-1/4'
'-z-1/4, -x+1/4, y+1/2'
'-y-1/4, -z+1/4, x+1/2'
'-z-3/4, -y+1/4, x+1/2'
'z-1/4, -x+1/2, y+1/4'
'-x-1/4, -z-1/4, y+1/2'
'-y, z+1/4, x+1/4'
'-x-1/2, z+1/4, y+1/4'
'z-1/4, -y, x+1/4'
'-x-1/4, y+1/2, -z+1/4'
'-y-1/4, x+1/2, -z-1/4'
'-x, y+1/4, z+1/4'
'-y-1/2, x+1/4, z+1/4'
'y, z+1/2, x+1/2'
'x-1/4, y+1/4, -z+1/2'
'y-1/2, x+1/2, z+1/2'
'z, x+1/2, y+1/2'
'z, y+1/2, x'
'-z, x+1/4, y+1/4'
'-x+1/2, -y, -z+1/2'
'-x+1/2, -z-1/2, -y+1/2'
'-y+1/4, z, -x+1/4'
'-y+1/4, -x-1/4, z'
'-x+1/4, z, -y-1/4'
'z+1/2, -y-1/4, -x-1/4'
'-z+1/4, -x-1/4, y+1/2'
'-y+1/4, -z-1/4, x+1/2'
'-z-1/4, -y-1/4, x+1/2'
'z+1/4, -x, y+1/4'
'-x+1/4, -z-3/4, y+1/2'
'-y+1/2, z-1/4, x+1/4'
'-x, z-1/4, y+1/4'
'z+1/4, -y-1/2, x+1/4'
'-x+1/4, y, -z+1/4'
'-y+1/4, x, -z-1/4'
'-x+1/2, y-1/4, z+1/4'
'-y, x-1/4, z+1/4'
'y+1/2, z, x+1/2'
'x+1/4, y-1/4, -z+1/2'
'y, x, z+1/2'
'z+1/2, x, y+1/2'
'z+1/2, y, x'
'-z+1/2, x-1/4, y+1/4'
'-x+1/2, -y+1/2, -z'
'-x+1/2, -z, -y'
'-y+1/4, z+1/2, -x-1/4'
'-y+1/4, -x+1/4, z-1/2'
'-x+1/4, z+1/2, -y-3/4'
'z+1/2, -y+1/4, -x-3/4'
'-z+1/4, -x+1/4, y'
'-y+1/4, -z+1/4, x'
'-z-1/4, -y+1/4, x'
'z+1/4, -x+1/2, y-1/4'
'-x+1/4, -z-1/4, y'
'-y+1/2, z+1/4, x-1/4'
'-x, z+1/4, y-1/4'
'z+1/4, -y, x-1/4'
'-x+1/4, y+1/2, -z-1/4'
'-y+1/4, x+1/2, -z-3/4'
'-x+1/2, y+1/4, z-1/4'
'-y, x+1/4, z-1/4'
'y+1/2, z+1/2, x'
'x+1/4, y+1/4, -z'
'y, x+1/2, z'
'z+1/2, x+1/2, y'
'z+1/2, y+1/2, x-1/2'
'-z+1/2, x+1/4, y-1/4'

loop_
_atom_site_label
_atom_site_type_symbol
_atom_site_fract_x
_atom_site_fract_y
_atom_site_fract_z
_atom_site_U_iso_or_equiv
_atom_site_adp_type
_atom_site_occupancy
_atom_site_symmetry_multiplicity
_atom_site_calc_flag
_atom_site_refinement_flags
_atom_site_disorder_assembly
_atom_site_disorder_group
S1 S 0.07361(3) -0.15310(3) 0.27726(3) 0.0587(6) Uani 1 1 d . . .
C1 C 0.08809(9) -0.14369(9) 0.26371(9) 0.0357(15) Uani 1 1 d . . .
N1 N 0.09818(7) -0.13705(6) 0.25434(6) 0.0283(11) Uani 1 1 d . . .
Co1 Co 0.117822(11) -0.117822(11) 0.2500 0.0249(3) Uani 1 2 d S . .
N2 N 0.10039(7) -0.10566(7) 0.23052(6) 0.0298(12) Uani 1 1 d . . .
C2 C 0.08907(8) -0.11508(9) 0.22061(8) 0.0334(14) Uani 1 1 d . . .
H1 H 0.0868 -0.1271 0.2240 0.040 Uiso 1 1 calc R . .
C3 C 0.08053(8) -0.10849(9) 0.20579(8) 0.0348(15) Uani 1 1 d . . .
H2 H 0.0725 -0.1157 0.1992 0.042 Uiso 1 1 calc R . .
C4 C 0.08387(9) -0.09101(8) 0.20068(8) 0.0323(14) Uani 1 1 d . . .
C5 C 0.09457(9) -0.08076(9) 0.21139(9) 0.0400(16) Uani 1 1 d . . .
H3 H 0.0967 -0.0686 0.2086 0.048 Uiso 1 1 calc R . .
C6 C 0.10224(9) -0.08835(8) 0.22636(9) 0.0360(15) Uani 1 1 d . . .
H4 H 0.1091 -0.0810 0.2340 0.043 Uiso 1 1 calc R . .
C7 C 0.07769(8) -0.08411(8) 0.18330(8) 0.0329(14) Uani 1 1 d . . .
N3 N 0.06455(7) -0.09282(7) 0.17496(7) 0.0352(13) Uani 1 1 d . . .
C8 C 0.06007(8) -0.08626(8) 0.15891(8) 0.0334(14) Uani 1 1 d . . .
N4 N 0.06792(7) -0.07214(7) 0.15100(7) 0.0324(12) Uani 1 1 d . . .
C9 C 0.08072(9) -0.06447(8) 0.16085(9) 0.0348(15) Uani 1 1 d . . .
N5 N 0.08584(7) -0.06968(7) 0.17702(7) 0.0348(13) Uani 1 1 d . . .
N6 N 0.13107(7) -0.13499(7) 0.23044(7) 0.0326(12) Uani 1 1 d . . .
C10 C 0.02383(10) -0.11846(10) 0.14800(9) 0.049(2) Uani 1 1 d . . .
H5 H 0.0176 -0.1278 0.1539 0.059 Uiso 1 1 calc R . .
C11 C 0.03661(10) -0.10944(10) 0.15750(10) 0.050(2) Uani 1 1 d . . .
H6 H 0.0391 -0.1125 0.1695 0.060 Uiso 1 1 calc R . .
C12 C 0.04580(8) -0.09567(8) 0.14914(8) 0.0321(14) Uani 1 1 d . . .
C13 C 0.04114(9) -0.09152(9) 0.13180(9) 0.0383(16) Uani 1 1 d . . .
H7 H 0.0468 -0.0819 0.1258 0.046 Uiso 1 1 calc R . .
C14 C 0.02816(9) -0.10147(9) 0.12334(8) 0.0359(15) Uani 1 1 d . . .
H8 H 0.0252 -0.0985 0.1114 0.043 Uiso 1 1 calc R . .
N7 N 0.10953(7) -0.02110(6) 0.13776(7) 0.0312(12) Uani 1 1 d . . .
C15 C 0.09245(9) -0.02438(8) 0.13357(9) 0.0374(15) Uani 1 1 d . . .
H9 H 0.0868 -0.0167 0.1252 0.045 Uiso 1 1 calc R . .
C16 C 0.08264(9) -0.03799(8) 0.14058(9) 0.0372(15) Uani 1 1 d . . .
H10 H 0.0706 -0.0398 0.1370 0.045 Uiso 1 1 calc R . .
C17 C 0.09053(8) -0.04916(8) 0.15311(8) 0.0313(14) Uani 1 1 d . . .
C18 C 0.10803(9) -0.04616(8) 0.15792(8) 0.0350(15) Uani 1 1 d . . .
H11 H 0.1137 -0.0535 0.1665 0.042 Uiso 1 1 calc R . .
C19 C 0.11718(9) -0.03208(8) 0.14982(9) 0.0358(15) Uani 1 1 d . . .
H12 H 0.1293 -0.0301 0.1529 0.043 Uiso 1 1 calc R . .
Co2 Co 0.1250 -0.000523(14) 0.1250 0.0273(3) Uani 1 2 d S . .
N8 N 0.10677(7) -0.00042(6) 0.10380(7) 0.0310(12) Uani 1 1 d . A .
C20A C 0.09923(13) 0.00202(10) 0.09117(13) 0.067(3) Uani 1 1 d . . .
S2A S 0.09142(7) 0.00627(6) 0.07062(5) 0.0942(17) Uani 0.727(8) 1 d P A 1
N9 N 0.14017(8) 0.02040(7) 0.11176(8) 0.0411(14) Uani 1 1 d . . .
C21A C 0.15672(12) 0.02455(12) 0.11492(12) 0.067(2) Uani 1 1 d U . .
H13 H 0.1630 0.0177 0.1235 0.080 Uiso 1 1 calc R . .
C22A C 0.16558(13) 0.03807(14) 0.10659(13) 0.081(3) Uani 1 1 d U . .
H14 H 0.1776 0.0405 0.1097 0.097 Uiso 1 1 calc R . .
C23 C 0.15726(11) 0.04815(10) 0.09379(10) 0.053(2) Uani 1 1 d . . .
C24A C 0.13980(15) 0.04419(15) 0.09025(15) 0.101(4) Uani 1 1 d U . .
H15 H 0.1335 0.0505 0.0813 0.121 Uiso 1 1 calc R . .
C25A C 0.13144(16) 0.03078(16) 0.09992(16) 0.105(4) Uani 1 1 d U . .
H16 H 0.1191 0.0288 0.0981 0.126 Uiso 1 1 calc R . .
C26 C 0.16545(11) 0.06348(10) 0.08504(10) 0.052(2) Uani 1 1 d . . .
N10 N 0.18031(9) 0.07038(9) 0.09239(9) 0.0562(18) Uani 1 1 d . . .
O1 O 0.28805(11) 0.10206(10) 0.18766(9) 0.094(2) Uani 1 1 d . . .
H51 H 0.2793 0.1071 0.1829 0.142 Uiso 1 1 calc R . .
C27 C 0.29853(13) 0.09455(13) 0.17473(11) 0.062(2) Uani 1 1 d . . .
C28 C 0.29386(11) 0.07891(12) 0.16662(12) 0.062(2) Uani 1 1 d . . .
H17 H 0.2831 0.0730 0.1699 0.075 Uiso 1 1 calc R . .
C29 C 0.30490(11) 0.07149(11) 0.15335(11) 0.055(2) Uani 1 1 d . . .
H18 H 0.3015 0.0608 0.1475 0.067 Uiso 1 1 calc R . .
C30 C 0.32090(10) 0.07985(10) 0.14873(10) 0.0452(18) Uani 1 1 d . . .
C31 C 0.32525(10) 0.09580(11) 0.15713(10) 0.0494(19) Uani 1 1 d . . .
H19 H 0.3361 0.1017 0.1541 0.059 Uiso 1 1 calc R . .
C32 C 0.31386(12) 0.10334(11) 0.16998(10) 0.055(2) Uani 1 1 d . . .
H20 H 0.3168 0.1144 0.1753 0.067 Uiso 1 1 calc R . .
N11 N 0.33217(10) 0.07135(9) 0.13636(10) 0.066(2) Uani 1 1 d . . .
H39 H 0.3311 0.0597 0.1355 0.079 Uiso 1 1 calc R . .
C33 C 0.34468(11) 0.07910(10) 0.12550(11) 0.0496(19) Uani 1 1 d . . .
C34 C 0.35969(11) 0.06942(11) 0.12026(11) 0.055(2) Uani 1 1 d . . .
H21 H 0.3612 0.0576 0.1246 0.066 Uiso 1 1 calc R . .
C35 C 0.37239(11) 0.07652(13) 0.10892(12) 0.062(2) Uani 1 1 d . . .
H22 H 0.3825 0.0697 0.1056 0.074 Uiso 1 1 calc R . .
C36 C 0.37019(12) 0.09355(14) 0.10255(13) 0.067(2) Uani 1 1 d . . .
H23 H 0.3788 0.0985 0.0947 0.080 Uiso 1 1 calc R . .
C37 C 0.35588(11) 0.10341(12) 0.10733(12) 0.059(2) Uani 1 1 d . . .
H24 H 0.3545 0.1152 0.1028 0.071 Uiso 1 1 calc R . .
C38 C 0.34311(10) 0.09635(11) 0.11884(11) 0.053(2) Uani 1 1 d . . .
H25 H 0.3332 0.1034 0.1222 0.064 Uiso 1 1 calc R . .
O2 O 0.04090(11) -0.03660(9) 0.37257(11) 0.091(2) Uani 1 1 d . . .
H52 H 0.0454 -0.0445 0.3791 0.137 Uiso 1 1 calc R . .
C39 C 0.04677(14) -0.01987(14) 0.37805(16) 0.079(3) Uani 1 1 d . . .
C40 C 0.0434(2) -0.00529(17) 0.36758(16) 0.112(5) Uani 1 1 d . . .
H26 H 0.0368 -0.0066 0.3568 0.134 Uiso 1 1 calc R . .
C41 C 0.04939(19) 0.01097(16) 0.37259(16) 0.100(4) Uani 1 1 d . . .
H27 H 0.0482 0.0208 0.3646 0.120 Uiso 1 1 calc R . .
C42 C 0.05742(11) 0.01361(13) 0.38951(14) 0.065(2) Uani 1 1 d . . .
C43 C 0.05938(13) -0.00055(13) 0.40018(16) 0.074(3) Uani 1 1 d . . .
H28 H 0.0644 0.0010 0.4117 0.089 Uiso 1 1 calc R . .
C44 C 0.05413(13) -0.01743(13) 0.39462(16) 0.080(3) Uani 1 1 d . . .
H29 H 0.0556 -0.0274 0.4023 0.096 Uiso 1 1 calc R . .
N12 N 0.06332(9) 0.03087(10) 0.39465(11) 0.073(2) Uani 1 1 d . . .
H40 H 0.0748 0.0331 0.3950 0.087 Uiso 1 1 calc R . .
C45 C 0.05118(10) 0.04448(10) 0.39926(10) 0.0494(19) Uani 1 1 d . . .
C46 C 0.05827(11) 0.06044(11) 0.40641(11) 0.056(2) Uani 1 1 d . . .
H30 H 0.0708 0.0620 0.4074 0.068 Uiso 1 1 calc R . .
C47 C 0.04694(12) 0.07369(11) 0.41182(11) 0.058(2) Uani 1 1 d . . .
H31 H 0.0518 0.0843 0.4168 0.069 Uiso 1 1 calc R . .
C48 C 0.02880(12) 0.07201(11) 0.41022(12) 0.061(2) Uani 1 1 d . . .
H32 H 0.0210 0.0812 0.4141 0.073 Uiso 1 1 calc R . .
C49 C 0.02232(11) 0.05659(10) 0.40275(12) 0.057(2) Uani 1 1 d . . .
H33 H 0.0098 0.0554 0.4012 0.069 Uiso 1 1 calc R . .
C50 C 0.03318(11) 0.04294(11) 0.39756(11) 0.0517(19) Uani 1 1 d . . .
H34 H 0.0298(11) 0.0307(11) 0.3936(10) 0.062 Uiso 1 1 d . . .
C51 C 0.1092(2) 0.0516(2) 0.00983(18) 0.136(7) Uani 0.727(8) 1 d PDU A 1
C52 C 0.12552(16) 0.04452(14) 0.00686(15) 0.148(8) Uani 0.727(8) 1 d PDU A 1
H41 H 0.1312 0.0457 -0.0044 0.178 Uiso 0.727(8) 1 calc PR A 1
C53 C 0.13370(16) 0.03547(14) 0.02082(15) 0.239(16) Uani 0.727(8) 1 d PRDU A 1
H42 H 0.1450 0.0299 0.0190 0.286 Uiso 0.727(8) 1 d PR A 1
C54 C 0.12544(16) 0.03455(14) 0.03738(15) 0.112(6) Uani 0.727(8) 1 d PRDU A 1
C55 C 0.10898(16) 0.04267(14) 0.03999(15) 0.148(8) Uani 0.727(8) 1 d PRDU A 1
H43 H 0.1033 0.0420 0.0513 0.177 Uiso 0.727(8) 1 d PR A 1
C56 C 0.10079(16) 0.05171(14) 0.02603(15) 0.173(10) Uani 0.727(8) 1 d PRDU A 1
H44 H 0.0898 0.0577 0.0277 0.208 Uiso 0.727(8) 1 d PR A 1
N13 N 0.1322(3) 0.0239(3) 0.0515(3) 0.193(10) Uani 0.727(8) 1 d PD A 1
H45 H 0.1237 0.0192 0.0582 0.231 Uiso 0.727(8) 1 calc PR A 1
C57 C 0.1495(2) 0.0193(3) 0.0572(3) 0.141(8) Uani 0.727(8) 1 d PDU A 1
C58 C 0.16357(18) 0.02879(15) 0.04982(16) 0.138(7) Uani 0.727(8) 1 d PDU A 1
H46 H 0.1613 0.0380 0.0414 0.166 Uiso 0.727(8) 1 calc PR A 1
C59 C 0.18099(18) 0.02480(15) 0.05472(16) 0.178(11) Uani 0.727(8) 1 d PRDU A 1
H47 H 0.1906 0.0317 0.0501 0.214 Uiso 0.727(8) 1 d PR A 1
C60 C 0.18437(18) 0.01078(15) 0.06637(16) 0.193(12) Uani 0.727(8) 1 d PRDU A 1
H48 H 0.1963 0.0081 0.0697 0.231 Uiso 0.727(8) 1 d PR A 1
C61 C 0.17032(18) 0.00075(15) 0.07312(16) 0.181(11) Uani 0.727(8) 1 d PRDU A 1
H49 H 0.1726 -0.0088 0.0811 0.217 Uiso 0.727(8) 1 d PR A 1
C62 C 0.15289(18) 0.00474(15) 0.06822(16) 0.142(8) Uani 0.727(8) 1 d PRDU A 1
H50 H 0.1433 -0.0025 0.0723 0.170 Uiso 0.727(8) 1 d PR A 1
O3 O 0.0996(3) 0.0582(4) -0.0047(2) 0.302(15) Uani 0.727(8) 1 d PDU A 1
H53 H 0.1061 0.0582 -0.0138 0.452 Uiso 0.727(8) 1 calc PR A 1
S2B S 0.0765(2) 0.00528(17) 0.0827(3) 0.127(8) Uani 0.273(8) 1 d P A 2

loop_
_atom_site_aniso_label
_atom_site_aniso_U_11
_atom_site_aniso_U_22
_atom_site_aniso_U_33
_atom_site_aniso_U_23
_atom_site_aniso_U_13
_atom_site_aniso_U_12
S1 0.0663(14) 0.0662(13) 0.0436(11) 0.0008(10) 0.0193(10) -0.0270(11)
C1 0.041(4) 0.036(4) 0.031(3) -0.003(3) -0.005(3) -0.001(3)
N1 0.030(3) 0.028(3) 0.028(3) 0.004(2) 0.001(2) -0.006(2)
Co1 0.0280(4) 0.0280(4) 0.0185(6) 0.0006(3) 0.0006(3) -0.0010(5)
N2 0.038(3) 0.030(3) 0.021(2) 0.001(2) -0.001(2) -0.002(2)
C2 0.036(4) 0.033(4) 0.031(3) 0.006(3) -0.002(3) -0.003(3)
C3 0.033(3) 0.040(4) 0.031(3) 0.006(3) -0.006(3) -0.004(3)
C4 0.038(4) 0.029(3) 0.030(3) 0.002(3) -0.004(3) -0.005(3)
C5 0.052(4) 0.033(4) 0.035(4) 0.007(3) -0.012(3) -0.010(3)
C6 0.043(4) 0.031(4) 0.034(4) 0.000(3) -0.004(3) 0.000(3)
C7 0.035(4) 0.031(3) 0.034(3) 0.004(3) -0.008(3) -0.006(3)
N3 0.044(3) 0.036(3) 0.026(3) 0.006(2) -0.008(2) -0.009(2)
C8 0.034(3) 0.032(3) 0.034(3) 0.005(3) -0.002(3) -0.004(3)
N4 0.033(3) 0.030(3) 0.034(3) 0.007(2) -0.007(2) -0.003(2)
C9 0.035(4) 0.031(3) 0.038(4) 0.006(3) -0.003(3) -0.006(3)
N5 0.039(3) 0.037(3) 0.028(3) 0.008(2) -0.008(2) -0.008(2)
N6 0.032(3) 0.037(3) 0.029(3) -0.002(2) -0.002(2) -0.001(2)
C10 0.063(5) 0.052(4) 0.032(4) 0.016(3) -0.016(3) -0.028(4)
C11 0.058(5) 0.054(5) 0.037(4) 0.012(3) -0.014(3) -0.027(4)
C12 0.038(4) 0.036(3) 0.023(3) 0.003(3) -0.001(3) -0.004(3)
C13 0.036(4) 0.043(4) 0.036(4) 0.014(3) -0.008(3) -0.011(3)
C14 0.040(4) 0.041(4) 0.027(3) 0.006(3) -0.008(3) -0.011(3)
N7 0.033(3) 0.025(3) 0.036(3) 0.001(2) -0.008(2) -0.004(2)
C15 0.038(4) 0.032(4) 0.042(4) 0.012(3) -0.012(3) 0.000(3)
C16 0.032(3) 0.034(4) 0.046(4) 0.008(3) -0.007(3) -0.008(3)
C17 0.037(4) 0.028(3) 0.029(3) 0.006(3) -0.009(3) -0.004(3)
C18 0.040(4) 0.033(3) 0.032(3) 0.012(3) -0.015(3) -0.005(3)
C19 0.040(4) 0.029(3) 0.038(4) 0.002(3) -0.015(3) -0.002(3)
Co2 0.0315(7) 0.0195(6) 0.0309(7) 0.000 -0.0065(5) 0.000
N8 0.039(3) 0.026(3) 0.029(3) 0.002(2) -0.009(2) 0.003(2)
C20A 0.086(7) 0.037(4) 0.076(6) 0.005(4) -0.038(5) 0.001(4)
S2A 0.101(4) 0.121(3) 0.060(2) 0.037(2) -0.044(2) -0.021(3)
N9 0.046(3) 0.031(3) 0.047(3) 0.015(3) -0.016(3) -0.007(3)
C21A 0.066(5) 0.068(5) 0.068(5) 0.032(4) -0.027(4) -0.022(4)
C22A 0.067(5) 0.089(6) 0.086(6) 0.040(5) -0.035(5) -0.029(5)
C23 0.058(5) 0.050(4) 0.052(5) 0.019(4) -0.026(4) -0.023(4)
C24A 0.100(7) 0.102(7) 0.100(6) 0.054(6) -0.051(5) -0.047(5)
C25A 0.089(6) 0.113(7) 0.114(7) 0.057(6) -0.042(6) -0.049(6)
C26 0.055(5) 0.049(4) 0.053(5) 0.020(4) -0.024(4) -0.020(4)
N10 0.053(4) 0.053(4) 0.063(4) 0.028(3) -0.026(3) -0.023(3)
O1 0.121(6) 0.088(5) 0.074(4) 0.021(4) 0.046(4) 0.052(5)
C27 0.072(6) 0.063(6) 0.052(5) 0.014(4) 0.007(4) 0.021(5)
C28 0.052(5) 0.061(6) 0.073(6) 0.027(5) 0.007(4) 0.012(4)
C29 0.064(5) 0.044(4) 0.059(5) 0.015(4) -0.005(4) 0.006(4)
C30 0.054(5) 0.040(4) 0.041(4) 0.004(3) -0.001(3) 0.007(3)
C31 0.042(4) 0.055(5) 0.051(5) 0.005(4) -0.007(3) 0.004(4)
C32 0.066(5) 0.054(5) 0.046(5) -0.002(4) -0.007(4) 0.015(4)
N11 0.086(5) 0.033(3) 0.079(5) 0.002(3) 0.026(4) 0.001(3)
C33 0.055(5) 0.037(4) 0.057(5) -0.009(4) 0.005(4) -0.005(3)
C34 0.067(5) 0.043(4) 0.055(5) -0.010(4) 0.002(4) 0.003(4)
C35 0.051(5) 0.068(6) 0.066(6) -0.013(5) 0.006(4) -0.005(4)
C36 0.053(5) 0.081(7) 0.067(6) 0.005(5) 0.001(4) -0.024(5)
C37 0.057(5) 0.055(5) 0.067(5) 0.014(4) -0.010(4) -0.015(4)
C38 0.044(4) 0.052(5) 0.065(5) 0.013(4) -0.004(4) -0.002(4)
O2 0.092(5) 0.071(4) 0.111(6) -0.039(4) -0.013(4) 0.002(4)
C39 0.070(6) 0.062(6) 0.106(8) -0.036(6) -0.005(6) 0.011(5)
C40 0.178(14) 0.090(9) 0.067(7) -0.023(7) -0.008(8) -0.021(9)
C41 0.143(11) 0.078(7) 0.080(8) -0.018(6) 0.006(7) -0.012(7)
C42 0.048(5) 0.063(6) 0.085(7) -0.023(5) 0.025(5) -0.004(4)
C43 0.061(6) 0.060(6) 0.102(8) -0.019(6) -0.002(5) 0.008(5)
C44 0.071(6) 0.057(6) 0.113(9) -0.012(6) -0.021(6) 0.017(5)
N12 0.045(4) 0.074(5) 0.099(6) -0.028(4) 0.025(4) -0.013(4)
C45 0.054(5) 0.050(4) 0.045(4) 0.003(3) 0.014(4) 0.005(4)
C46 0.054(5) 0.053(5) 0.063(5) 0.002(4) -0.004(4) -0.005(4)
C47 0.070(6) 0.048(5) 0.055(5) -0.001(4) -0.021(4) -0.003(4)
C48 0.072(6) 0.041(4) 0.069(6) 0.018(4) -0.004(5) 0.012(4)
C49 0.050(5) 0.046(5) 0.076(6) 0.007(4) -0.004(4) -0.004(4)
C50 0.050(5) 0.048(5) 0.057(5) 0.001(4) 0.001(4) -0.009(4)
C51 0.153(11) 0.122(10) 0.132(10) 0.021(8) -0.010(9) 0.000(8)
C52 0.159(12) 0.152(11) 0.134(11) 0.017(9) -0.009(9) 0.001(9)
C53 0.247(18) 0.232(18) 0.237(18) 0.000(10) 0.009(10) -0.001(10)
C54 0.132(10) 0.111(9) 0.093(9) 0.009(8) 0.001(8) -0.014(8)
C55 0.151(11) 0.151(11) 0.141(11) 0.005(9) -0.018(9) 0.000(9)
C56 0.180(13) 0.174(13) 0.165(13) 0.006(9) -0.004(9) -0.005(9)
N13 0.30(3) 0.156(18) 0.124(16) 0.045(14) -0.035(18) -0.02(2)
C57 0.150(11) 0.134(11) 0.140(11) 0.006(9) 0.000(9) 0.001(9)
C58 0.138(10) 0.138(11) 0.138(11) -0.002(8) 0.026(8) -0.010(8)
C59 0.186(13) 0.182(13) 0.167(13) 0.005(9) 0.009(9) -0.006(9)
C60 0.191(14) 0.191(14) 0.197(14) -0.004(9) 0.007(9) -0.004(9)
C61 0.189(14) 0.176(14) 0.177(14) 0.003(9) 0.015(9) 0.011(9)
C62 0.144(11) 0.148(11) 0.133(11) 0.002(9) -0.002(9) -0.005(9)
O3 0.314(17) 0.296(17) 0.295(17) 0.001(10) 0.013(10) 0.007(10)
S2B 0.113(12) 0.093(8) 0.174(16) 0.018(9) -0.104(13) 0.011(7)

loop_
_atom_type_symbol
_atom_type_description
_atom_type_scat_dispersion_real
_atom_type_scat_dispersion_imag
_atom_type_scat_source
C C 0.0033 0.0016 'International Tables Vol C Tables 4.2.6.8 and 6.1.1.4'
H H 0.0000 0.0000 'International Tables Vol C Tables 4.2.6.8 and 6.1.1.4'
N N 0.0061 0.0033 'International Tables Vol C Tables 4.2.6.8 and 6.1.1.4'
O O 0.0106 0.0060 'International Tables Vol C Tables 4.2.6.8 and 6.1.1.4'
S S 0.1246 0.1234 'International Tables Vol C Tables 4.2.6.8 and 6.1.1.4'
Co Co 0.3494 0.9721 'International Tables Vol C Tables 4.2.6.8 and 6.1.1.4'

loop_
_geom_angle_atom_site_label_1
_geom_angle_atom_site_label_2
_geom_angle_atom_site_label_3
_geom_angle
_geom_angle_site_symmetry_1
_geom_angle_site_symmetry_3
N1 C1 S1 179.6(8) . .
C1 N1 Co1 149.5(5) . .
N1 Co1 N1 178.8(3) . 69_455
N1 Co1 N2 90.84(19) . 69_455
N1 Co1 N2 88.28(19) 69_455 69_455
N1 Co1 N2 88.27(19) . .
N1 Co1 N2 90.85(19) 69_455 .
N2 Co1 N2 86.9(3) 69_455 .
N1 Co1 N6 89.84(19) . 69_455
N1 Co1 N6 91.05(19) 69_455 69_455
N2 Co1 N6 93.98(19) 69_455 69_455
N2 Co1 N6 177.91(19) . 69_455
N1 Co1 N6 91.05(19) . .
N1 Co1 N6 89.84(19) 69_455 .
N2 Co1 N6 177.91(19) 69_455 .
N2 Co1 N6 93.99(19) . .
N6 Co1 N6 85.2(3) 69_455 .
C2 N2 C6 116.7(5) . .
C2 N2 Co1 122.6(4) . .
C6 N2 Co1 120.1(4) . .
N2 C2 C3 123.9(6) . .
C2 C3 C4 118.6(6) . .
C5 C4 C3 118.2(6) . .
C5 C4 C7 120.3(6) . .
C3 C4 C7 121.2(6) . .
C4 C5 C6 119.2(6) . .
N2 C6 C5 122.9(6) . .
N5 C7 N3 124.8(6) . .
N5 C7 C4 117.0(5) . .
N3 C7 C4 118.2(5) . .
C8 N3 C7 115.1(5) . .
N3 C8 N4 125.0(6) . .
N3 C8 C12 116.8(5) . .
N4 C8 C12 118.2(5) . .
C9 N4 C8 114.0(5) . .
N5 C9 N4 125.6(6) . .
N5 C9 C17 116.2(5) . .
N4 C9 C17 118.2(5) . .
C7 N5 C9 115.4(5) . .
C14 N6 C10 116.4(6) 102_556 102_556
C14 N6 Co1 125.0(4) 102_556 .
C10 N6 Co1 118.5(4) 102_556 .
N6 C10 C11 124.4(6) 105_655 .
C10 C11 C12 118.6(6) . .
C13 C12 C11 117.8(6) . .
C13 C12 C8 122.9(6) . .
C11 C12 C8 119.4(5) . .
C14 C13 C12 119.2(6) . .
N6 C14 C13 123.5(6) 105_655 .
C15 N7 C19 116.8(5) . .
C15 N7 Co2 122.8(4) . .
C19 N7 Co2 120.4(4) . .
N7 C15 C16 124.2(6) . .
C15 C16 C17 118.8(6) . .
C18 C17 C16 118.9(6) . .
C18 C17 C9 119.8(5) . .
C16 C17 C9 121.3(6) . .
C17 C18 C19 118.4(6) . .
N7 C19 C18 122.9(6) . .
N8 Co2 N8 179.6(3) 159 .
N8 Co2 N7 90.96(19) 159 .
N8 Co2 N7 89.34(19) . .
N8 Co2 N7 89.33(19) 159 159
N8 Co2 N7 90.97(19) . 159
N7 Co2 N7 88.5(3) . 159
N8 Co2 N9 89.5(2) 159 159
N8 Co2 N9 90.2(2) . 159
N7 Co2 N9 91.8(2) . 159
N7 Co2 N9 178.8(2) 159 159
N8 Co2 N9 90.2(2) 159 .
N8 Co2 N9 89.5(2) . .
N7 Co2 N9 178.8(2) . .
N7 Co2 N9 91.8(2) 159 .
N9 Co2 N9 87.8(3) 159 .
C20A N8 Co2 166.6(7) . .
N8 C20A S2A 170.0(10) . .
N8 C20A S2B 141.7(11) . .
S2A C20A S2B 48.2(7) . .
C21A N9 C25A 116.4(7) . .
C21A N9 Co2 126.0(5) . .
C25A N9 Co2 117.5(6) . .
N9 C21A C22A 124.0(8) . .
C21A C22A C23 120.6(8) . .
C24A C23 C22A 116.8(8) . .
C24A C23 C26 119.1(7) . .
C22A C23 C26 123.9(7) . .
C25A C24A C23 119.2(9) . .
N9 C25A C24A 122.8(10) . .
N10 C26 N10 124.7(7) 175 .
N10 C26 C23 117.5(6) 175 .
N10 C26 C23 117.8(6) . .
C26 N10 C26 115.2(7) 147 .
C32 C27 O1 117.9(9) . .
C32 C27 C28 120.7(8) . .
O1 C27 C28 121.4(9) . .
C27 C28 C29 120.2(8) . .
C28 C29 C30 120.2(8) . .
C31 C30 C29 118.4(7) . .
C31 C30 N11 123.2(7) . .
C29 C30 N11 118.4(7) . .
C30 C31 C32 120.9(8) . .
C27 C32 C31 119.6(8) . .
C33 N11 C30 127.6(7) . .
N11 C33 C34 119.9(7) . .
N11 C33 C38 123.3(7) . .
C34 C33 C38 116.8(8) . .
C35 C34 C33 121.8(8) . .
C36 C35 C34 119.3(8) . .
C37 C36 C35 120.8(8) . .
C36 C37 C38 120.1(8) . .
C37 C38 C33 121.1(8) . .
C40 C39 O2 119.5(10) . .
C40 C39 C44 119.1(10) . .
O2 C39 C44 121.0(11) . .
C39 C40 C41 119.9(12) . .
C40 C41 C42 121.0(12) . .
C43 C42 N12 121.8(10) . .
C43 C42 C41 118.1(9) . .
N12 C42 C41 120.1(10) . .
C42 C43 C44 120.8(11) . .
C39 C44 C43 120.5(11) . .
C45 N12 C42 121.6(7) . .
C50 C45 N12 123.8(7) . .
C50 C45 C46 118.7(7) . .
N12 C45 C46 117.5(7) . .
C47 C46 C45 119.6(8) . .
C46 C47 C48 121.5(8) . .
C49 C48 C47 117.7(8) . .
C50 C49 C48 122.4(8) . .
C45 C50 C49 120.1(8) . .
C52 C51 C56 124.2(7) . .
C52 C51 O3 118.4(8) . .
C56 C51 O3 117.2(8) . .
C51 C52 C53 117.9(4) . .
C52 C53 C54 120.0 . .
C53 C54 C55 120.0 . .
C53 C54 N13 122.5(11) . .
C55 C54 N13 117.1(10) . .
C56 C55 C54 120.0 . .
C51 C56 C55 117.7(4) . .
C57 N13 C54 133.6(19) . .
C58 C57 C62 120.2(9) . .
C58 C57 N13 117.1(13) . .
C62 C57 N13 122.4(12) . .
C57 C58 C59 119.9(5) . .
C60 C59 C58 120.0 . .
C59 C60 C61 120.0 . .
C62 C61 C60 120.0 . .
C61 C62 C57 119.7(5) . .

loop_
_geom_bond_atom_site_label_1
_geom_bond_atom_site_label_2
_geom_bond_distance
_geom_bond_site_symmetry_2
S1 C1 1.646(7) .
C1 N1 1.146(8) .
N1 Co1 2.087(5) .
Co1 N1 2.087(5) 69_455
Co1 N2 2.162(5) 69_455
Co1 N2 2.162(5) .
Co1 N6 2.190(5) 69_455
Co1 N6 2.190(5) .
N2 C2 1.331(8) .
N2 C6 1.343(8) .
C2 C3 1.375(9) .
C3 C4 1.388(9) .
C4 C5 1.371(9) .
C4 C7 1.476(9) .
C5 C6 1.384(9) .
C7 N5 1.330(8) .
C7 N3 1.338(8) .
N3 C8 1.343(8) .
C8 N4 1.349(8) .
C8 C12 1.477(9) .
N4 C9 1.341(8) .
C9 N5 1.331(8) .
C9 C17 1.482(8) .
N6 C14 1.335(8) 102_556
N6 C10 1.334(8) 102_556
C10 N6 1.334(8) 105_655
C10 C11 1.373(10) .
C11 C12 1.391(9) .
C12 C13 1.382(9) .
C13 C14 1.381(9) .
C14 N6 1.335(8) 105_655
N7 C15 1.342(8) .
N7 C19 1.351(8) .
N7 Co2 2.155(5) .
C15 C16 1.364(9) .
C16 C17 1.391(9) .
C17 C18 1.380(9) .
C18 C19 1.398(9) .
Co2 N8 2.097(5) 159
Co2 N8 2.097(5) .
Co2 N7 2.155(5) 159
Co2 N9 2.177(5) 159
Co2 N9 2.178(5) .
N8 C20A 1.118(10) .
C20A S2A 1.679(10) .
C20A S2B 1.836(14) .
N9 C21A 1.302(10) .
N9 C25A 1.350(12) .
C21A C22A 1.363(12) .
C22A C23 1.371(11) .
C23 C24A 1.369(12) .
C23 C26 1.459(10) .
C24A C25A 1.389(14) .
C26 N10 1.331(9) 175
C26 N10 1.347(9) .
N10 C26 1.331(9) 147
O1 C27 1.369(10) .
C27 C32 1.372(12) .
C27 C28 1.367(13) .
C28 C29 1.409(12) .
C29 C30 1.397(11) .
C30 C31 1.390(11) .
C30 N11 1.408(10) .
C31 C32 1.406(11) .
N11 C33 1.372(10) .
C33 C34 1.396(11) .
C33 C38 1.392(11) .
C34 C35 1.383(12) .
C35 C36 1.374(13) .
C36 C37 1.352(12) .
C37 C38 1.393(11) .
O2 C39 1.391(11) .
C39 C40 1.370(16) .
C39 C44 1.372(15) .
C40 C41 1.353(16) .
C41 C42 1.419(15) .
C42 C43 1.337(14) .
C42 N12 1.422(11) .
C43 C44 1.390(13) .
N12 C45 1.410(10) .
C45 C50 1.361(11) .
C45 C46 1.415(11) .
C46 C47 1.369(12) .
C47 C48 1.371(12) .
C48 C49 1.374(12) .
C49 C50 1.365(12) .
C51 C52 1.356(8) .
C51 C56 1.368(8) .
C51 O3 1.397(9) .
C52 C53 1.3900 .
C53 C54 1.3900 .
C54 C55 1.3900 .
C54 N13 1.42(2) .
C55 C56 1.3900 .
N13 C57 1.414(10) .
C57 C58 1.384(9) .
C57 C62 1.394(10) .
C58 C59 1.3900 .
C59 C60 1.3900 .
C60 C61 1.3900 .
C61 C62 1.3900 .

loop_
_geom_torsion_atom_site_label_1
_geom_torsion_atom_site_label_2
_geom_torsion_atom_site_label_3
_geom_torsion_atom_site_label_4
_geom_torsion
_geom_torsion_site_symmetry_1
_geom_torsion_site_symmetry_4
S1 C1 N1 Co1 22(88) . .
C1 N1 Co1 N1 -73.1(9) . 69_455
C1 N1 Co1 N2 -29.4(10) . 69_455
C1 N1 Co1 N2 -116.3(10) . .
C1 N1 Co1 N6 64.6(10) . 69_455
C1 N1 Co1 N6 149.8(10) . .
N1 Co1 N2 C2 -32.1(5) . .
N1 Co1 N2 C2 148.8(5) 69_455 .
N2 Co1 N2 C2 -123.0(5) 69_455 .
N6 Co1 N2 C2 -7(6) 69_455 .
N6 Co1 N2 C2 58.9(5) . .
N1 Co1 N2 C6 156.5(5) . .
N1 Co1 N2 C6 -22.7(5) 69_455 .
N2 Co1 N2 C6 65.5(4) 69_455 .
N6 Co1 N2 C6 -178(100) 69_455 .
N6 Co1 N2 C6 -112.6(5) . .
C6 N2 C2 C3 5.5(9) . .
Co1 N2 C2 C3 -166.2(5) . .
N2 C2 C3 C4 0.3(10) . .
C2 C3 C4 C5 -4.5(10) . .
C2 C3 C4 C7 169.2(6) . .
C3 C4 C5 C6 2.8(10) . .
C7 C4 C5 C6 -171.0(6) . .
C2 N2 C6 C5 -7.3(10) . .
Co1 N2 C6 C5 164.6(5) . .
C4 C5 C6 N2 3.3(11) . .
C5 C4 C7 N5 14.0(9) . .
C3 C4 C7 N5 -159.6(6) . .
C5 C4 C7 N3 -166.7(6) . .
C3 C4 C7 N3 19.7(10) . .
N5 C7 N3 C8 1.8(10) . .
C4 C7 N3 C8 -177.4(6) . .
C7 N3 C8 N4 0.9(10) . .
C7 N3 C8 C12 179.1(6) . .
N3 C8 N4 C9 -1.8(10) . .
C12 C8 N4 C9 -180.0(6) . .
C8 N4 C9 N5 0.1(10) . .
C8 N4 C9 C17 178.2(6) . .
N3 C7 N5 C9 -3.3(10) . .
C4 C7 N5 C9 176.0(6) . .
N4 C9 N5 C7 2.3(10) . .
C17 C9 N5 C7 -175.9(6) . .
N1 Co1 N6 C14 20.5(5) . 102_556
N1 Co1 N6 C14 -158.7(5) 69_455 102_556
N2 Co1 N6 C14 176(100) 69_455 102_556
N2 Co1 N6 C14 -67.9(5) . 102_556
N6 Co1 N6 C14 110.2(6) 69_455 102_556
N1 Co1 N6 C10 -161.8(6) . 102_556
N1 Co1 N6 C10 19.1(6) 69_455 102_556
N2 Co1 N6 C10 -7(6) 69_455 102_556
N2 Co1 N6 C10 109.9(6) . 102_556
N6 Co1 N6 C10 -72.0(5) 69_455 102_556
N6 C10 C11 C12 0.3(13) 105_655 .
C10 C11 C12 C13 1.8(11) . .
C10 C11 C12 C8 -177.7(7) . .
N3 C8 C12 C13 -173.1(6) . .
N4 C8 C12 C13 5.2(10) . .
N3 C8 C12 C11 6.3(10) . .
N4 C8 C12 C11 -175.4(7) . .
C11 C12 C13 C14 -2.2(10) . .
C8 C12 C13 C14 177.2(6) . .
C12 C13 C14 N6 0.6(11) . 105_655
C19 N7 C15 C16 -0.5(10) . .
Co2 N7 C15 C16 175.7(5) . .
N7 C15 C16 C17 1.0(11) . .
C15 C16 C17 C18 -0.4(10) . .
C15 C16 C17 C9 -178.3(6) . .
N5 C9 C17 C18 28.6(9) . .
N4 C9 C17 C18 -149.7(6) . .
N5 C9 C17 C16 -153.4(6) . .
N4 C9 C17 C16 28.2(10) . .
C16 C17 C18 C19 -0.7(10) . .
C9 C17 C18 C19 177.3(6) . .
C15 N7 C19 C18 -0.7(9) . .
Co2 N7 C19 C18 -177.0(5) . .
C17 C18 C19 N7 1.3(10) . .
C15 N7 Co2 N8 160.3(5) . 159
C19 N7 Co2 N8 -23.6(5) . 159
C15 N7 Co2 N8 -19.4(5) . .
C19 N7 Co2 N8 156.7(5) . .
C15 N7 Co2 N7 -110.4(6) . 159
C19 N7 Co2 N7 65.7(4) . 159
C15 N7 Co2 N9 70.8(5) . 159
C19 N7 Co2 N9 -113.1(5) . 159
C15 N7 Co2 N9 -2(13) . .
C19 N7 Co2 N9 174(100) . .
N8 Co2 N8 C20A 48(100) 159 .
N7 Co2 N8 C20A -178(100) . .
N7 Co2 N8 C20A -89(3) 159 .
N9 Co2 N8 C20A 90(3) 159 .
N9 Co2 N8 C20A 3(3) . .
Co2 N8 C20A S2A 33(7) . .
Co2 N8 C20A S2B -137(2) . .
N8 Co2 N9 C21A 19.6(8) 159 .
N8 Co2 N9 C21A -160.7(8) . .
N7 Co2 N9 C21A -178(100) . .
N7 Co2 N9 C21A -69.7(8) 159 .
N9 Co2 N9 C21A 109.1(8) 159 .
N8 Co2 N9 C25A -156.2(8) 159 .
N8 Co2 N9 C25A 23.5(8) . .
N7 Co2 N9 C25A 6(13) . .
N7 Co2 N9 C25A 114.5(8) 159 .
N9 Co2 N9 C25A -66.7(8) 159 .
C25A N9 C21A C22A -2.5(16) . .
Co2 N9 C21A C22A -178.3(8) . .
N9 C21A C22A C23 -1.1(18) . .
C21A C22A C23 C24A 1.5(17) . .
C21A C22A C23 C26 176.2(10) . .
C22A C23 C24A C25A 1.6(18) . .
C26 C23 C24A C25A -173.4(11) . .
C21A N9 C25A C24A 5.8(17) . .
Co2 N9 C25A C24A -178.0(10) . .
C23 C24A C25A N9 -5(2) . .
C24A C23 C26 N10 -19.4(14) . 175
C22A C23 C26 N10 166.0(10) . 175
C24A C23 C26 N10 160.3(10) . .
C22A C23 C26 N10 -14.3(15) . .
N10 C26 N10 C26 4.0(19) 175 147
C23 C26 N10 C26 -175.7(5) . 147
C32 C27 C28 C29 0.7(12) . .
O1 C27 C28 C29 180.0(7) . .
C27 C28 C29 C30 1.5(12) . .
C28 C29 C30 C31 -1.9(11) . .
C28 C29 C30 N11 175.4(7) . .
C29 C30 C31 C32 0.1(11) . .
N11 C30 C31 C32 -177.1(7) . .
O1 C27 C32 C31 178.1(7) . .
C28 C27 C32 C31 -2.6(12) . .
C30 C31 C32 C27 2.2(11) . .
C31 C30 N11 C33 -27.2(13) . .
C29 C30 N11 C33 155.6(8) . .
C30 N11 C33 C34 151.1(8) . .
C30 N11 C33 C38 -30.5(13) . .
N11 C33 C34 C35 178.1(8) . .
C38 C33 C34 C35 -0.4(12) . .
C33 C34 C35 C36 -0.2(13) . .
C34 C35 C36 C37 0.5(14) . .
C35 C36 C37 C38 -0.1(14) . .
C36 C37 C38 C33 -0.6(13) . .
N11 C33 C38 C37 -177.7(8) . .
C34 C33 C38 C37 0.8(12) . .
O2 C39 C40 C41 -178.5(11) . .
C44 C39 C40 C41 9(2) . .
C39 C40 C41 C42 -7(2) . .
C40 C41 C42 C43 2.0(17) . .
C40 C41 C42 N12 -178.8(11) . .
N12 C42 C43 C44 -177.5(8) . .
C41 C42 C43 C44 1.7(14) . .
C40 C39 C44 C43 -5.0(17) . .
O2 C39 C44 C43 -177.8(9) . .
C42 C43 C44 C39 -0.2(15) . .
C43 C42 N12 C45 -107.9(11) . .
C41 C42 N12 C45 72.9(12) . .
C42 N12 C45 C50 -6.6(13) . .
C42 N12 C45 C46 172.0(8) . .
C50 C45 C46 C47 1.6(12) . .
N12 C45 C46 C47 -177.0(8) . .
C45 C46 C47 C48 -1.1(13) . .
C46 C47 C48 C49 -0.8(13) . .
C47 C48 C49 C50 2.2(13) . .
N12 C45 C50 C49 178.3(8) . .
C46 C45 C50 C49 -0.2(12) . .
C48 C49 C50 C45 -1.7(13) . .
C56 C51 C52 C53 5.4(18) . .
O3 C51 C52 C53 -169.9(14) . .
C51 C52 C53 C54 -2.5(8) . .
C52 C53 C54 C55 0.0 . .
C52 C53 C54 N13 173.0(12) . .
C53 C54 C55 C56 0.0 . .
N13 C54 C55 C56 -173.3(11) . .
C52 C51 C56 C55 -5.4(18) . .
O3 C51 C56 C55 169.9(14) . .
C54 C55 C56 C51 2.5(8) . .
C53 C54 N13 C57 35(3) . .
C55 C54 N13 C57 -152(2) . .
C54 N13 C57 C58 12(4) . .
C54 N13 C57 C62 -161(2) . .
C62 C57 C58 C59 -6(3) . .
N13 C57 C58 C59 -179.4(16) . .
C57 C58 C59 C60 3.1(14) . .
C58 C59 C60 C61 0.0 . .
C59 C60 C61 C62 0.0 . .
C60 C61 C62 C57 -3.0(13) . .
C58 C57 C62 C61 6(3) . .
N13 C57 C62 C61 179.0(18) . .
